data_4062755
loop_
_publ_author_name
'Wang, Jianhui'
'Li, Shoujian'
'Zheng, Chong'
'Li, Ang'
'Hosmane, Narayan S.'
'Maguire, John A.'
'Roesky, Herbert W.'
'Cummins, Christopher C.'
'Kaim, Wolfgang'

_publ_section_title
;
 Chemistry of C-Trimethylsilyl-Substituted Heterocarboranes.
 30. Synthetic and Structural Studies on Oxide Ion Encapsulating
 Tetralanthanide Tetrahedra Surrounded by "Carbons Apart"
 C2B4-Carborane Ligands (Ln(III) = La, Nd, Gd, Tb, Ho, Lu)
;
_journal_coden_ASTM ORGND7
_journal_issue 20
_journal_name_full Organometallics
_journal_page_first 4621
_journal_page_last 4629
_journal_paper_doi 10.1021/om0496176
_journal_volume 23
_journal_year 2004
_chemical_formula_sum 'C48 H120 B16 Cl2 O5 Si8 Tb4'
_chemical_formula_weight 1881.70
_space_group_IT_number 15
_symmetry_cell_setting monoclinic
_symmetry_space_group_name_Hall '-C 2yc'
_symmetry_space_group_name_H-M 'C 1 2/c 1'
_cell_angle_alpha 90.000(5)
_cell_angle_beta 104.092(5)
_cell_angle_gamma 90.000(5)
_cell_formula_units_Z 4
_cell_length_a 23.577(5)
_cell_length_b 18.513(5)
_cell_length_c 22.602(5)
_cell_measurement_temperature 203(2)
_cell_volume 9568(4)
_diffrn_ambient_temperature 203(2)
_exptl_crystal_density_diffrn 1.306
_cod_depositor_comments
;
The following automatic conversions were performed:
'_symmetry_cell_setting' value 'Monoclinic' changed to 'monoclinic'
according to '/home/saulius/struct/CIF-dictionaries/cif_core.dic'
dictionary named 'cif_core.dic' version 2.4.1 from 2010-06-29.

Automatic conversion script
Id: cif_fix_enum 1527 2010-12-29 10:47:43Z saulius 

 Updated bibliographic information.

 Antanas Vaitkus,
 2019-09-24
;
_cod_original_sg_symbol_H-M 'C 2/c'
_cod_database_code 4062755

loop_
_symmetry_equiv_pos_as_xyz
'x, y, z'
'-x, y, -z+1/2'
'x+1/2, y+1/2, z'
'-x+1/2, y+1/2, -z+1/2'
'-x, -y, -z'
'x, -y, z-1/2'
'-x+1/2, -y+1/2, -z'
'x+1/2, -y+1/2, z-1/2'

loop_
_atom_site_label
_atom_site_type_symbol
_atom_site_fract_x
_atom_site_fract_y
_atom_site_fract_z
_atom_site_U_iso_or_equiv
_atom_site_adp_type
_atom_site_occupancy
_atom_site_symmetry_multiplicity
_atom_site_calc_flag
_atom_site_refinement_flags
_atom_site_disorder_assembly
_atom_site_disorder_group
Tb1 Tb 0.01865(2) 0.31259(3) 0.33855(2) 0.01510(18) Uani 1 1 d . . .
Tb2 Tb -0.08268(2) 0.17789(3) 0.24760(2) 0.01495(18) Uani 1 1 d . . .
Cl1 Cl 0.0000 0.0751(2) 0.2500 0.0256(9) Uani 1 2 d S . .
Cl2 Cl 0.0000 0.4161(2) 0.2500 0.0260(9) Uani 1 2 d S . .
Si11 Si -0.12687(17) 0.4505(2) 0.3296(2) 0.0347(9) Uani 1 1 d . . .
Si12 Si -0.01724(18) 0.2354(2) 0.50617(17) 0.0331(9) Uani 1 1 d . . .
Si21 Si -0.11023(16) 0.03840(19) 0.09511(17) 0.0272(8) Uani 1 1 d . . .
Si22 Si -0.25664(15) 0.2563(2) 0.16836(18) 0.0280(8) Uani 1 1 d . . .
O O 0.0000 0.2461(5) 0.2500 0.014(2) Uani 1 2 d S . .
C11 C -0.0856(5) 0.3644(6) 0.3516(6) 0.022(3) Uani 1 1 d . . .
B12 B -0.0466(6) 0.3564(7) 0.4166(6) 0.021(3) Uani 1 1 d . . .
H12 H -0.0341 0.4000 0.4510 0.03(4) Uiso 1 1 calc R . .
C13 C -0.0357(5) 0.2746(6) 0.4278(6) 0.021(3) Uani 1 1 d . . .
B14 B -0.0637(5) 0.2299(8) 0.3684(6) 0.020(3) Uani 1 1 d . . .
H14 H -0.0624 0.1731 0.3844 0.05(5) Uiso 1 1 calc R . .
B15 B -0.0975(6) 0.2904(8) 0.3180(6) 0.021(3) Uani 1 1 d . . .
H15 H -0.1350 0.3002 0.2783 0.04(4) Uiso 1 1 calc R . .
B16 B -0.1058(6) 0.2968(8) 0.3930(6) 0.022(3) Uani 1 1 d . . .
H16 H -0.1462 0.2902 0.4095 0.03(4) Uiso 1 1 calc R . .
C21 C -0.1217(5) 0.1245(6) 0.1335(5) 0.019(2) Uani 1 1 d . . .
B22 B -0.1779(6) 0.1326(7) 0.1590(6) 0.018(3) Uani 1 1 d . . .
H22 H -0.2092 0.0895 0.1638 0.06(5) Uiso 1 1 calc R . .
C23 C -0.1848(5) 0.2156(6) 0.1674(5) 0.018(2) Uani 1 1 d . . .
B24 B -0.1344(6) 0.2611(7) 0.1517(6) 0.021(3) Uani 1 1 d . . .
H24 H -0.1503 0.3178 0.1490 0.06(5) Uiso 1 1 calc R . .
B25 B -0.0930(6) 0.1991(7) 0.1271(7) 0.021(3) Uani 1 1 d . . .
H25 H -0.0644 0.1890 0.0955 0.09(7) Uiso 1 1 calc R . .
B26 B -0.1681(6) 0.1935(7) 0.1010(6) 0.019(3) Uani 1 1 d . . .
H26 H -0.1943 0.2003 0.0534 0.02(3) Uiso 1 1 calc R . .
O31 O 0.0734(4) 0.4025(5) 0.4072(4) 0.030(2) Uani 1 1 d . . .
C32 C 0.0837(10) 0.4783(9) 0.4017(10) 0.065(6) Uani 1 1 d . . .
H32A H 0.0871 0.4899 0.3604 0.07(6) Uiso 1 1 calc R . .
H32B H 0.0516 0.5067 0.4104 0.15(13) Uiso 1 1 calc R . .
C33 C 0.1366(15) 0.4932(16) 0.4449(14) 0.123(13) Uani 1 1 d . . .
H33A H 0.1311 0.5343 0.4703 0.2(2) Uiso 1 1 calc R . .
H33B H 0.1669 0.5061 0.4238 2(4) Uiso 1 1 calc R . .
C34 C 0.1553(9) 0.4303(12) 0.4834(10) 0.080(7) Uani 1 1 d . . .
H34A H 0.1631 0.4434 0.5267 0.01(3) Uiso 1 1 calc R . .
H34B H 0.1909 0.4094 0.4754 2(4) Uiso 1 1 calc R . .
C35 C 0.1068(8) 0.3794(10) 0.4673(7) 0.052(4) Uani 1 1 d . . .
H35A H 0.1212 0.3299 0.4658 0.07(6) Uiso 1 1 calc R . .
H35B H 0.0827 0.3815 0.4970 0.01(3) Uiso 1 1 calc R . .
O41 O -0.1354(4) 0.0869(5) 0.2884(4) 0.035(2) Uani 1 1 d . . .
C42 C -0.1214(11) 0.0129(10) 0.3043(12) 0.076(7) Uani 1 1 d . . .
H42A H -0.1421 -0.0194 0.2718 0.19(15) Uiso 1 1 calc R . .
H42B H -0.0792 0.0045 0.3111 0.07(6) Uiso 1 1 calc R . .
C43 C -0.140(2) 0.0008(15) 0.360(2) 0.151(18) Uani 1 1 d . . .
H43A H -0.1079 0.0097 0.3956 1.2(5) Uiso 1 1 calc R . .
H43B H -0.1536 -0.0491 0.3615 0.10(7) Uiso 1 1 calc R . .
C44 C -0.1888(11) 0.0519(15) 0.3589(11) 0.085(8) Uani 1 1 d . . .
H44A H -0.1837 0.0758 0.3986 0.21(18) Uiso 1 1 calc R . .
H44B H -0.2265 0.0265 0.3494 0.15(11) Uiso 1 1 calc R . .
C45 C -0.1862(8) 0.1065(12) 0.3094(9) 0.060(5) Uani 1 1 d . . .
H45A H -0.2216 0.1039 0.2760 0.11(9) Uiso 1 1 calc R . .
H45B H -0.1824 0.1557 0.3259 0.20(17) Uiso 1 1 calc R . .
C111 C -0.1912(7) 0.4518(9) 0.3648(9) 0.053(5) Uani 1 1 d . . .
H11A H -0.2165 0.4110 0.3499 0.04(4) Uiso 1 1 calc R . .
H11B H -0.2129 0.4964 0.3539 0.04(4) Uiso 1 1 calc R . .
H11C H -0.1776 0.4487 0.4089 0.14(11) Uiso 1 1 calc R . .
C112 C -0.1537(9) 0.4608(11) 0.2456(8) 0.058(5) Uani 1 1 d . . .
H11D H -0.1792 0.4206 0.2294 0.07(6) Uiso 1 1 calc R . .
H11E H -0.1207 0.4613 0.2271 0.08(7) Uiso 1 1 calc R . .
H11F H -0.1752 0.5057 0.2366 0.18(14) Uiso 1 1 calc R . .
C113 C -0.0784(8) 0.5286(8) 0.3587(11) 0.063(6) Uani 1 1 d . . .
H11G H -0.0998 0.5732 0.3474 0.01(3) Uiso 1 1 calc R . .
H11H H -0.0448 0.5276 0.3411 0.14(10) Uiso 1 1 calc R . .
H11I H -0.0653 0.5256 0.4028 0.12(11) Uiso 1 1 calc R . .
C121 C -0.0250(12) 0.3049(11) 0.5627(8) 0.068(6) Uani 1 1 d . . .
H12A H -0.0155 0.2839 0.6032 2(4) Uiso 1 1 calc R . .
H12B H -0.0650 0.3224 0.5532 0.07(6) Uiso 1 1 calc R . .
H12C H 0.0013 0.3448 0.5612 0.14(11) Uiso 1 1 calc R . .
C122 C 0.0594(7) 0.2013(12) 0.5322(9) 0.058(5) Uani 1 1 d . . .
H12D H 0.0658 0.1634 0.5049 0.13(11) Uiso 1 1 calc R . .
H12E H 0.0655 0.1821 0.5732 0.05(5) Uiso 1 1 calc R . .
H12F H 0.0865 0.2406 0.5320 0.17(13) Uiso 1 1 calc R . .
C123 C -0.0682(8) 0.1588(11) 0.5087(8) 0.055(5) Uani 1 1 d . . .
H12G H -0.0626 0.1212 0.4808 0.09(8) Uiso 1 1 calc R . .
H12H H -0.1083 0.1760 0.4969 0.09(8) Uiso 1 1 calc R . .
H12I H -0.0603 0.1395 0.5498 0.04(4) Uiso 1 1 calc R . .
C211 C -0.1655(9) 0.0295(11) 0.0213(9) 0.064(6) Uani 1 1 d . . .
H21A H -0.2044 0.0324 0.0283 0.10(8) Uiso 1 1 calc R . .
H21B H -0.1607 -0.0168 0.0029 0.08(6) Uiso 1 1 calc R . .
H21C H -0.1602 0.0681 -0.0059 0.4(3) Uiso 1 1 calc R . .
C212 C -0.0354(7) 0.0329(10) 0.0820(9) 0.051(5) Uani 1 1 d . . .
H21D H -0.0312 -0.0121 0.0614 0.3(2) Uiso 1 1 calc R . .
H21E H -0.0067 0.0347 0.1208 0.20(16) Uiso 1 1 calc R . .
H21F H -0.0293 0.0732 0.0568 0.17(14) Uiso 1 1 calc R . .
C213 C -0.1191(9) -0.0390(8) 0.1441(8) 0.051(4) Uani 1 1 d . . .
H21G H -0.1576 -0.0373 0.1522 0.08(7) Uiso 1 1 calc R . .
H21H H -0.0895 -0.0365 0.1824 0.05(5) Uiso 1 1 calc R . .
H21I H -0.1147 -0.0839 0.1235 0.09(7) Uiso 1 1 calc R . .
C221 C -0.2604(8) 0.2940(12) 0.2442(8) 0.058(5) Uani 1 1 d . . .
H22A H -0.2988 0.3146 0.2411 0.14(11) Uiso 1 1 calc R . .
H22B H -0.2309 0.3312 0.2563 0.06(6) Uiso 1 1 calc R . .
H22C H -0.2534 0.2557 0.2744 0.07(6) Uiso 1 1 calc R . .
C222 C -0.3156(7) 0.1863(10) 0.1485(10) 0.056(5) Uani 1 1 d . . .
H22D H -0.3149 0.1643 0.1098 0.10(8) Uiso 1 1 calc R . .
H22E H -0.3533 0.2089 0.1455 0.02(3) Uiso 1 1 calc R . .
H22F H -0.3090 0.1496 0.1800 0.06(6) Uiso 1 1 calc R . .
C223 C -0.2738(7) 0.3297(9) 0.1100(8) 0.050(4) Uani 1 1 d . . .
H22G H -0.2721 0.3105 0.0705 0.05(5) Uiso 1 1 calc R . .
H22H H -0.2454 0.3683 0.1214 0.05(5) Uiso 1 1 calc R . .
H22I H -0.3127 0.3483 0.1079 0.07(6) Uiso 1 1 calc R . .

loop_
_atom_site_aniso_label
_atom_site_aniso_U_11
_atom_site_aniso_U_22
_atom_site_aniso_U_33
_atom_site_aniso_U_23
_atom_site_aniso_U_13
_atom_site_aniso_U_12
Tb1 0.0182(3) 0.0119(3) 0.0173(3) -0.0031(2) 0.0083(2) 0.0000(2)
Tb2 0.0173(3) 0.0115(3) 0.0184(3) -0.0004(2) 0.0088(2) -0.0025(2)
Cl1 0.023(2) 0.0158(19) 0.039(3) 0.000 0.0104(18) 0.000
Cl2 0.036(2) 0.0164(19) 0.027(2) 0.000 0.0094(18) 0.000
Si11 0.0285(19) 0.0270(19) 0.048(3) -0.0071(18) 0.0085(17) 0.0105(16)
Si12 0.043(2) 0.041(2) 0.0193(19) 0.0015(17) 0.0162(16) -0.0004(18)
Si21 0.0322(19) 0.0248(18) 0.026(2) -0.0109(15) 0.0102(15) -0.0022(15)
Si22 0.0173(16) 0.0316(19) 0.036(2) -0.0057(16) 0.0086(15) -0.0006(14)
O 0.007(5) 0.011(5) 0.028(7) 0.000 0.009(4) 0.000
C11 0.017(6) 0.024(6) 0.026(7) -0.012(5) 0.009(5) 0.003(5)
B12 0.031(7) 0.020(7) 0.019(7) -0.007(6) 0.019(6) -0.002(6)
C13 0.024(6) 0.021(6) 0.017(6) -0.002(5) 0.006(5) 0.001(5)
B14 0.015(6) 0.024(7) 0.026(8) -0.011(6) 0.015(5) 0.000(5)
B15 0.025(7) 0.026(7) 0.016(7) -0.001(6) 0.010(5) 0.002(6)
B16 0.018(6) 0.039(8) 0.011(6) -0.002(6) 0.007(5) 0.008(6)
C21 0.023(6) 0.021(6) 0.016(6) -0.002(5) 0.011(5) -0.004(5)
B22 0.022(7) 0.018(6) 0.018(7) -0.005(5) 0.014(5) -0.007(5)
C23 0.013(5) 0.018(6) 0.020(6) -0.002(5) -0.002(5) -0.002(4)
B24 0.031(7) 0.018(6) 0.011(7) 0.006(5) -0.001(5) 0.003(6)
B25 0.014(6) 0.022(7) 0.029(8) 0.000(6) 0.009(5) -0.004(5)
B26 0.022(6) 0.019(6) 0.014(6) -0.001(5) 0.002(5) -0.005(5)
O31 0.031(5) 0.032(5) 0.031(5) -0.007(4) 0.012(4) -0.001(4)
C32 0.087(15) 0.030(9) 0.069(14) -0.023(9) 0.000(11) -0.031(10)
C33 0.17(3) 0.078(18) 0.086(19) 0.035(16) -0.046(18) -0.052(18)
C34 0.077(14) 0.086(15) 0.057(13) -0.012(11) -0.023(11) -0.033(12)
C35 0.062(11) 0.055(11) 0.029(9) -0.008(8) -0.007(8) -0.016(9)
O41 0.039(5) 0.040(6) 0.032(6) 0.007(4) 0.019(4) -0.018(4)
C42 0.083(15) 0.044(11) 0.12(2) 0.027(12) 0.053(14) -0.012(11)
C43 0.22(4) 0.070(16) 0.22(4) 0.09(2) 0.18(4) 0.04(2)
C44 0.080(15) 0.12(2) 0.068(15) 0.040(15) 0.048(12) -0.009(15)
C45 0.043(10) 0.083(14) 0.063(12) 0.002(11) 0.032(9) -0.016(9)
C111 0.040(9) 0.046(10) 0.075(14) -0.021(9) 0.019(9) 0.011(8)
C112 0.059(11) 0.059(12) 0.055(11) 0.011(9) 0.013(9) 0.008(10)
C113 0.043(10) 0.022(8) 0.114(19) -0.010(9) -0.001(11) 0.006(7)
C121 0.114(19) 0.058(12) 0.038(10) -0.001(9) 0.031(11) 0.003(13)
C122 0.043(10) 0.081(14) 0.045(11) 0.021(10) 0.002(8) 0.002(9)
C123 0.055(11) 0.073(12) 0.045(10) 0.022(10) 0.027(8) -0.018(9)
C211 0.070(13) 0.057(11) 0.048(11) -0.036(9) -0.017(9) 0.016(9)
C212 0.046(9) 0.056(11) 0.061(12) -0.026(9) 0.034(9) -0.002(8)
C213 0.081(13) 0.026(8) 0.054(11) 0.002(7) 0.031(10) -0.003(8)
C221 0.041(10) 0.091(15) 0.046(11) -0.008(11) 0.019(8) 0.005(10)
C222 0.023(8) 0.054(11) 0.090(15) -0.002(11) 0.014(8) -0.006(7)
C223 0.039(9) 0.055(10) 0.058(11) 0.002(9) 0.013(8) 0.012(8)

loop_
_geom_bond_atom_site_label_1
_geom_bond_atom_site_label_2
_geom_bond_distance
_geom_bond_site_symmetry_2
_geom_bond_publ_flag
Tb1 O 2.299(5) . ?
Tb1 O31 2.423(9) . ?
Tb1 B14 2.685(13) . ?
Tb1 B15 2.696(14) . ?
Tb1 C11 2.720(11) . ?
Tb1 B25 2.726(13) 2 ?
Tb1 Cl2 2.727(3) . ?
Tb1 B12 2.732(13) . ?
Tb1 C13 2.732(12) . ?
Tb1 B24 2.847(14) 2 ?
Tb1 Tb2 3.7041(9) 2 ?
Tb1 Tb2 3.7096(9) . ?
Tb2 O 2.313(5) . ?
Tb2 O41 2.407(8) . ?
Tb2 B15 2.695(14) . ?
Tb2 B24 2.697(13) . ?
Tb2 B25 2.704(15) . ?
Tb2 C21 2.705(12) . ?
Tb2 Cl1 2.715(3) . ?
Tb2 C23 2.728(11) . ?
Tb2 B22 2.750(13) . ?
Tb2 B14 2.825(13) . ?
Tb2 Tb1 3.7041(9) 2 ?
Cl1 Tb2 2.715(3) 2 ?
Cl2 Tb1 2.727(3) 2 ?
Si11 C112 1.859(19) . ?
Si11 C113 1.860(16) . ?
Si11 C11 1.870(12) . ?
Si11 C111 1.878(16) . ?
Si12 C121 1.853(19) . ?
Si12 C13 1.866(13) . ?
Si12 C122 1.868(17) . ?
Si12 C123 1.869(16) . ?
Si21 C213 1.855(16) . ?
Si21 C211 1.857(16) . ?
Si21 C212 1.862(15) . ?
Si21 C21 1.866(12) . ?
Si22 C23 1.858(12) . ?
Si22 C223 1.867(17) . ?
Si22 C222 1.872(16) . ?
Si22 C221 1.872(18) . ?
O Tb1 2.299(5) 2 ?
O Tb2 2.313(5) 2 ?
C11 B12 1.539(19) . ?
C11 B15 1.558(18) . ?
C11 B16 1.699(19) . ?
B12 C13 1.545(18) . ?
B12 B16 1.76(2) . ?
C13 B14 1.579(18) . ?
C13 B16 1.699(17) . ?
B14 B15 1.66(2) . ?
B14 B16 1.761(18) . ?
B15 B16 1.757(19) . ?
C21 B25 1.559(17) . ?
C21 B22 1.577(16) . ?
C21 B26 1.726(18) . ?
B22 C23 1.561(17) . ?
B22 B26 1.787(18) . ?
C23 B24 1.568(18) . ?
C23 B26 1.693(18) . ?
B24 B25 1.686(19) . ?
B24 B26 1.751(19) . ?
B24 Tb1 2.847(14) 2 ?
B25 B26 1.726(18) . ?
B25 Tb1 2.726(13) 2 ?
O31 C32 1.435(19) . ?
O31 C35 1.459(18) . ?
C32 C33 1.41(3) . ?
C33 C34 1.46(3) . ?
C34 C35 1.46(2) . ?
O41 C42 1.44(2) . ?
O41 C45 1.438(19) . ?
C42 C43 1.45(3) . ?
C43 C44 1.48(4) . ?
C44 C45 1.52(3) . ?
